data_1534182
loop_
_publ_author_name
'Aurivillius, B.'

_publ_section_title
;
 Mixed bismuth oxides with layer lattices. II. Structure of Bi4 Ti3 O12
;
_journal_name_full 'Arkiv foer Kemi'
_journal_page_first 499
_journal_page_last 512
_journal_volume 1
_journal_year 1949
_chemical_formula_sum 'Bi4 O12 Ti3'
_chemical_name_systematic 'Bi4 Ti3 O12'
_space_group_IT_number 69
_symmetry_space_group_name_Hall '-F 2 2'
_symmetry_space_group_name_H-M 'F m m m'
_cell_angle_alpha 90
_cell_angle_beta 90
_cell_angle_gamma 90
_cell_formula_units_Z 4
_cell_length_a 5.41
_cell_length_b 5.448
_cell_length_c 32.84
_cell_volume 967.916
_citation_journal_id_ASTM ARKEAD
_cod_data_source_file Aurivillius_ARKEAD_1949_228.cif
_cod_data_source_block Bi4O12Ti3
_cod_original_cell_volume 967.9156
_cod_database_code 1534182

loop_
_symmetry_equiv_pos_as_xyz
x,y,z
-x,-y,z
x,-y,-z
-x,y,-z
-x,-y,-z
x,y,-z
-x,y,z
x,-y,z
x,y+1/2,z+1/2
-x,-y+1/2,z+1/2
x,-y+1/2,-z+1/2
-x,y+1/2,-z+1/2
-x,-y+1/2,-z+1/2
x,y+1/2,-z+1/2
-x,y+1/2,z+1/2
x,-y+1/2,z+1/2
x+1/2,y,z+1/2
-x+1/2,-y,z+1/2
x+1/2,-y,-z+1/2
-x+1/2,y,-z+1/2
-x+1/2,-y,-z+1/2
x+1/2,y,-z+1/2
-x+1/2,y,z+1/2
x+1/2,-y,z+1/2
x+1/2,y+1/2,z
-x+1/2,-y+1/2,z
x+1/2,-y+1/2,-z
-x+1/2,y+1/2,-z
-x+1/2,-y+1/2,-z
x+1/2,y+1/2,-z
-x+1/2,y+1/2,z
x+1/2,-y+1/2,z

loop_
_atom_site_label
_atom_site_type_symbol
_atom_site_fract_x
_atom_site_fract_y
_atom_site_fract_z
_atom_site_occupancy
_atom_site_U_iso_or_equiv
Bi2 Bi+3 0 0 0.211 1 0.0
Ti2 Ti+4 0 0 0.372 1 0.0
Bi1 Bi+3 0 0 0.067 1 0.0
Ti1 Ti+4 0 0 0.5 1 0.0
O4 O-2 0 0 0.308 1 0.0
O1 O-2 0.25 0.25 0 1 0.0
O3 O-2 0 0 0.436 1 0.0
O2 O-2 0.25 0.25 0.25 1 0.0
O5 O-2 0.25 0.25 0.128 1 0.0
